data_1518961
loop_
_publ_author_name
'Wittering, K. E.'
'Agnew, L. R.'
'Klapwijk, A. R.'
'Robertson, K.'
'Cousen, A. J. P.'
'Cruickshank, D. L.'
'Wilson, C. C.'

_publ_section_title
;
 Crystallisation and physicochemical property characterisation of
 conformationally-locked co-crystals of fenamic acid derivatives
;
_journal_issue 19
_journal_name_full CrystEngComm
_journal_page_first 3610
_journal_paper_doi 10.1039/C5CE00297D
_journal_volume 17
_journal_year 2015
_chemical_formula_moiety 'C15 H15 N1 O2, 0.5(C10 H8 N2)'
_chemical_formula_sum 'C20 H19 N2 O2'
_chemical_formula_weight 319.37
_chemical_name_common
;
mefenamic acid and 4,4'-Bipyridine complex
;
_chemical_name_systematic '2-(2,3-dimethylphenyl)aminobenzoic acid and 4,4'bipyridine complex'
_space_group_IT_number 2
_symmetry_cell_setting triclinic
_symmetry_space_group_name_Hall '-P 1'
_symmetry_space_group_name_H-M 'P -1'
_atom_sites_solution_hydrogens geom
_atom_sites_solution_primary direct
_atom_sites_solution_secondary difmap
_audit_creation_method SHELXL-97
_audit_update_record
;
2014-08-10 deposited with the CCDC.
2015-03-30 downloaded from the CCDC.
;
_cell_angle_alpha 106.135(4)
_cell_angle_beta 99.428(4)
_cell_angle_gamma 98.758(4)
_cell_formula_units_Z 2
_cell_length_a 7.3086(3)
_cell_length_b 8.6692(4)
_cell_length_c 13.6320(5)
_cell_measurement_reflns_used 5336
_cell_measurement_temperature 150(2)
_cell_measurement_theta_max 29.5773
_cell_measurement_theta_min 2.8830
_cell_volume 800.46(6)
_computing_cell_refinement
;
CrysAlisPro, Agilent Technologies,
Version 1.171.35.21 (release 20-01-2012 CrysAlis171 .NET)
(compiled Jan 23 2012,18:06:46)
;
_computing_data_collection
;
CrysAlisPro, Agilent Technologies,
Version 1.171.35.21 (release 20-01-2012 CrysAlis171 .NET)
(compiled Jan 23 2012,18:06:46)
;
_computing_data_reduction
;
CrysAlisPro, Agilent Technologies,
Version 1.171.35.21 (release 20-01-2012 CrysAlis171 .NET)
(compiled Jan 23 2012,18:06:46)
;
_computing_structure_refinement 'SHELXL-97 (Sheldrick, 1997)'
_computing_structure_solution 'SHELXS-97 (Sheldrick, 1990)'
_diffrn_ambient_temperature 150(2)
_diffrn_detector_area_resol_mean 10.3795
_diffrn_measured_fraction_theta_full 0.998
_diffrn_measured_fraction_theta_max 0.890
_diffrn_measurement_device_type 'Xcalibur, Atlas, Gemini ultra'
_diffrn_measurement_method '\w scans'
_diffrn_radiation_monochromator graphite
_diffrn_radiation_source 'Enhance (Mo) X-ray Source'
_diffrn_radiation_type MoK\a
_diffrn_radiation_wavelength 0.71073
_diffrn_reflns_av_R_equivalents 0.0444
_diffrn_reflns_av_sigmaI/netI 0.0403
_diffrn_reflns_limit_h_max 10
_diffrn_reflns_limit_h_min -9
_diffrn_reflns_limit_k_max 11
_diffrn_reflns_limit_k_min -11
_diffrn_reflns_limit_l_max 18
_diffrn_reflns_limit_l_min -18
_diffrn_reflns_number 17917
_diffrn_reflns_theta_full 25.24
_diffrn_reflns_theta_max 29.64
_diffrn_reflns_theta_min 2.89
_exptl_absorpt_coefficient_mu 0.086
_exptl_absorpt_correction_T_max 1.00000
_exptl_absorpt_correction_T_min 0.86518
_exptl_absorpt_correction_type multi-scan
_exptl_absorpt_process_details
;
CrysAlisPro, Agilent Technologies,
Version 1.171.35.21 (release 20-01-2012 CrysAlis171 .NET)
(compiled Jan 23 2012,18:06:46)
Empirical absorption correction using spherical harmonics,
 implemented in SCALE3 ABSPACK scaling algorithm.
;
_exptl_crystal_density_diffrn 1.325
_exptl_crystal_density_method 'not measured'
_exptl_crystal_F_000 338
_exptl_crystal_size_max 0.20
_exptl_crystal_size_mid 0.15
_exptl_crystal_size_min 0.10
_refine_diff_density_max 0.188
_refine_diff_density_min -0.206
_refine_diff_density_rms 0.042
_refine_ls_extinction_method none
_refine_ls_goodness_of_fit_ref 1.017
_refine_ls_hydrogen_treatment refall
_refine_ls_matrix_type full
_refine_ls_number_parameters 293
_refine_ls_number_reflns 4011
_refine_ls_number_restraints 0
_refine_ls_restrained_S_all 1.017
_refine_ls_R_factor_all 0.0769
_refine_ls_R_factor_gt 0.0485
_refine_ls_shift/su_max 0.000
_refine_ls_shift/su_mean 0.000
_refine_ls_structure_factor_coef Fsqd
_refine_ls_weighting_details 'calc w=1/[\s^2^(Fo^2^)+(0.0457P)^2^+0.1998P] where P=(Fo^2^+2Fc^2^)/3'
_refine_ls_weighting_scheme calc
_refine_ls_wR_factor_gt 0.1008
_refine_ls_wR_factor_ref 0.1137
_reflns_number_gt 2899
_reflns_number_total 4011
_reflns_threshold_expression >2sigma(I)
_cod_data_source_file c5ce00297d2.cif
_cod_data_source_block c:\xrd\mef44b~1\final\p13ccw81
_cod_depositor_comments 'Adding full bibliography for 1518960--1518962.cif.'
_cod_database_code 1518961

loop_
_symmetry_equiv_pos_as_xyz
'x, y, z'
'-x, -y, -z'

loop_
_atom_site_label
_atom_site_type_symbol
_atom_site_fract_x
_atom_site_fract_y
_atom_site_fract_z
_atom_site_U_iso_or_equiv
_atom_site_adp_type
_atom_site_occupancy
_atom_site_symmetry_multiplicity
_atom_site_calc_flag
O1 O 0.15336(16) 0.75893(14) 0.40874(8) 0.0378(3) Uani 1 1 d
N1 N 0.30610(19) 0.07981(16) 0.45943(10) 0.0363(3) Uani 1 1 d
H1 H 0.206(3) 0.875(3) 0.4270(17) 0.077(7) Uiso 1 1 d
O2 O 0.26994(16) 0.75237(12) 0.26775(8) 0.0378(3) Uani 1 1 d
C3 C 0.1896(2) 0.67917(18) 0.31838(11) 0.0282(3) Uani 1 1 d
C4 C 0.12566(19) 0.49980(17) 0.28557(10) 0.0260(3) Uani 1 1 d
C5 C 0.0333(2) 0.4262(2) 0.34845(12) 0.0322(3) Uani 1 1 d
H5 H 0.014(2) 0.4985(19) 0.4134(13) 0.033(4) Uiso 1 1 d
H12 H 0.075(2) 0.411(2) -0.0648(12) 0.036(4) Uiso 1 1 d
H10 H 0.283(3) 0.574(2) 0.1484(14) 0.046(5) Uiso 1 1 d
H17B H 0.539(3) 0.392(2) 0.2006(16) 0.058(6) Uiso 1 1 d
H23 H 0.414(2) 0.037(2) 0.3368(14) 0.049(5) Uiso 1 1 d
H18C H 0.670(2) 0.066(2) -0.0092(14) 0.045(5) Uiso 1 1 d
H18B H 0.793(3) 0.230(2) -0.0138(14) 0.053(5) Uiso 1 1 d
H6 H -0.088(2) 0.211(2) 0.3659(14) 0.045(5) Uiso 1 1 d
H20 H 0.338(3) 0.438(2) 0.6171(14) 0.051(5) Uiso 1 1 d
H19 H 0.213(3) 0.162(2) 0.5880(15) 0.055(5) Uiso 1 1 d
H17A H 0.708(3) 0.347(2) 0.1472(14) 0.056(6) Uiso 1 1 d
H17C H 0.562(3) 0.208(3) 0.1579(15) 0.060(6) Uiso 1 1 d
H22 H 0.555(3) 0.312(2) 0.3553(15) 0.054(5) Uiso 1 1 d
C6 C -0.0251(2) 0.2588(2) 0.32180(13) 0.0379(4) Uani 1 1 d
C7 C 0.0085(2) 0.1609(2) 0.23017(13) 0.0366(4) Uani 1 1 d
H7 H -0.029(2) 0.043(2) 0.2085(12) 0.037(4) Uiso 1 1 d
H13 H 0.155(2) 0.2697(19) -0.2210(13) 0.037(4) Uiso 1 1 d
C8 C 0.0976(2) 0.22832(18) 0.16587(12) 0.0302(3) Uani 1 1 d
H8 H 0.120(2) 0.156(2) 0.1019(13) 0.035(4) Uiso 1 1 d
C9 C 0.15840(19) 0.39887(16) 0.19121(10) 0.0250(3) Uani 1 1 d
N10 N 0.24471(18) 0.46465(15) 0.12594(9) 0.0289(3) Uani 1 1 d
C11 C 0.2941(2) 0.37161(16) 0.03364(10) 0.0248(3) Uani 1 1 d
C12 C 0.1846(2) 0.35991(17) -0.06243(11) 0.0278(3) Uani 1 1 d
C13 C 0.2332(2) 0.27747(18) -0.15358(11) 0.0301(3) Uani 1 1 d
C14 C 0.3894(2) 0.20628(17) -0.14846(11) 0.0274(3) Uani 1 1 d
H14 H 0.424(2) 0.1473(19) -0.2135(12) 0.034(4) Uiso 1 1 d
H18A H 0.686(2) 0.085(2) -0.1217(14) 0.046(5) Uiso 1 1 d
C15 C 0.50086(19) 0.21647(16) -0.05306(11) 0.0250(3) Uani 1 1 d
C16 C 0.4528(2) 0.30041(16) 0.04002(10) 0.0248(3) Uani 1 1 d
C17 C 0.5719(2) 0.3135(2) 0.14361(12) 0.0336(3) Uani 1 1 d
C18 C 0.6737(2) 0.1424(2) -0.04983(13) 0.0333(3) Uani 1 1 d
C19 C 0.2864(3) 0.1982(2) 0.54063(13) 0.0413(4) Uani 1 1 d
C20 C 0.3594(2) 0.3614(2) 0.55962(12) 0.0384(4) Uani 1 1 d
C21 C 0.4611(2) 0.41203(18) 0.49233(11) 0.0298(3) Uani 1 1 d
C22 C 0.4836(3) 0.2878(2) 0.40858(12) 0.0398(4) Uani 1 1 d
C23 C 0.4058(3) 0.1280(2) 0.39519(13) 0.0402(4) Uani 1 1 d

loop_
_atom_site_aniso_label
_atom_site_aniso_U_11
_atom_site_aniso_U_22
_atom_site_aniso_U_33
_atom_site_aniso_U_23
_atom_site_aniso_U_13
_atom_site_aniso_U_12
O1 0.0452(7) 0.0417(7) 0.0268(6) 0.0046(5) 0.0162(5) 0.0120(5)
N1 0.0409(8) 0.0391(7) 0.0287(7) 0.0066(6) 0.0070(6) 0.0152(6)
O2 0.0527(7) 0.0301(5) 0.0333(6) 0.0065(5) 0.0227(5) 0.0085(5)
C3 0.0253(7) 0.0373(8) 0.0236(7) 0.0080(6) 0.0074(6) 0.0124(6)
C4 0.0221(7) 0.0355(8) 0.0241(7) 0.0118(6) 0.0070(5) 0.0098(6)
C5 0.0265(8) 0.0480(9) 0.0281(8) 0.0171(7) 0.0097(6) 0.0115(7)
C6 0.0306(8) 0.0514(10) 0.0414(9) 0.0276(8) 0.0126(7) 0.0069(7)
C7 0.0297(8) 0.0350(9) 0.0477(10) 0.0196(7) 0.0075(7) 0.0029(7)
C8 0.0267(8) 0.0305(8) 0.0348(8) 0.0114(6) 0.0074(6) 0.0068(6)
C9 0.0206(7) 0.0308(7) 0.0264(7) 0.0114(6) 0.0061(5) 0.0079(6)
N10 0.0377(7) 0.0230(6) 0.0292(6) 0.0070(5) 0.0175(5) 0.0067(5)
C11 0.0286(7) 0.0200(6) 0.0261(7) 0.0057(5) 0.0109(6) 0.0032(5)
C12 0.0249(7) 0.0281(7) 0.0317(8) 0.0087(6) 0.0090(6) 0.0074(6)
C13 0.0293(8) 0.0331(8) 0.0255(7) 0.0077(6) 0.0032(6) 0.0053(6)
C14 0.0298(8) 0.0260(7) 0.0256(7) 0.0046(6) 0.0119(6) 0.0041(6)
C15 0.0246(7) 0.0222(6) 0.0301(7) 0.0091(5) 0.0103(6) 0.0038(5)
C16 0.0264(7) 0.0221(6) 0.0264(7) 0.0084(5) 0.0081(6) 0.0027(5)
C17 0.0353(9) 0.0384(9) 0.0277(8) 0.0108(7) 0.0064(7) 0.0092(7)
C18 0.0326(9) 0.0373(8) 0.0365(9) 0.0145(7) 0.0144(7) 0.0140(7)
C19 0.0453(10) 0.0451(10) 0.0319(8) 0.0063(7) 0.0141(7) 0.0095(8)
C20 0.0430(10) 0.0394(9) 0.0279(8) -0.0010(7) 0.0130(7) 0.0100(7)
C21 0.0277(7) 0.0382(8) 0.0227(7) 0.0056(6) 0.0019(6) 0.0153(6)
C22 0.0544(11) 0.0398(9) 0.0299(8) 0.0078(7) 0.0188(8) 0.0195(8)
C23 0.0560(11) 0.0362(9) 0.0312(8) 0.0050(7) 0.0187(8) 0.0183(8)

loop_
_atom_type_symbol
_atom_type_description
_atom_type_scat_dispersion_real
_atom_type_scat_dispersion_imag
_atom_type_scat_source
C C 0.0033 0.0016 'International Tables Vol C Tables 4.2.6.8 and 6.1.1.4'
H H 0.0000 0.0000 'International Tables Vol C Tables 4.2.6.8 and 6.1.1.4'
O O 0.0106 0.0060 'International Tables Vol C Tables 4.2.6.8 and 6.1.1.4'
N N 0.0061 0.0033 'International Tables Vol C Tables 4.2.6.8 and 6.1.1.4'

loop_
_geom_angle_atom_site_label_1
_geom_angle_atom_site_label_2
_geom_angle_atom_site_label_3
_geom_angle
_geom_angle_site_symmetry_3
C3 O1 H1 110.3(13) .
C19 N1 C23 116.07(14) .
O2 C3 O1 121.18(13) .
O2 C3 C4 123.83(12) .
O1 C3 C4 114.99(12) .
C5 C4 C9 119.14(13) .
C5 C4 C3 119.93(13) .
C9 C4 C3 120.93(12) .
C6 C5 C4 121.79(15) .
C6 C5 H5 120.9(9) .
C4 C5 H5 117.3(9) .
C5 C6 C7 118.84(14) .
C5 C6 H6 120.5(10) .
C7 C6 H6 120.7(10) .
C8 C7 C6 121.20(15) .
C8 C7 H7 117.0(10) .
C6 C7 H7 121.8(10) .
C7 C8 C9 121.08(14) .
C7 C8 H8 119.4(9) .
C9 C8 H8 119.5(9) .
N10 C9 C8 120.55(13) .
N10 C9 C4 121.51(12) .
C8 C9 C4 117.94(12) .
C9 N10 C11 124.86(11) .
C9 N10 H10 115.4(11) .
C11 N10 H10 119.4(11) .
C12 C11 C16 121.06(13) .
C12 C11 N10 118.07(12) .
C16 C11 N10 120.82(12) .
C13 C12 C11 119.79(14) .
C13 C12 H12 120.7(9) .
C11 C12 H12 119.5(9) .
C14 C13 C12 119.78(14) .
C14 C13 H13 121.0(10) .
C12 C13 H13 119.2(10) .
C13 C14 C15 121.35(13) .
C13 C14 H14 119.7(9) .
C15 C14 H14 118.9(9) .
C14 C15 C16 119.26(13) .
C14 C15 C18 120.18(13) .
C16 C15 C18 120.54(13) .
C11 C16 C15 118.76(13) .
C11 C16 C17 121.20(13) .
C15 C16 C17 120.04(13) .
C16 C17 H17B 111.3(12) .
C16 C17 H17A 112.4(11) .
H17B C17 H17A 107.9(16) .
C16 C17 H17C 112.9(11) .
H17B C17 H17C 108.7(16) .
H17A C17 H17C 103.3(16) .
C15 C18 H18C 111.5(10) .
C15 C18 H18B 111.0(11) .
H18C C18 H18B 105.5(15) .
C15 C18 H18A 110.9(10) .
H18C C18 H18A 109.4(14) .
H18B C18 H18A 108.4(14) .
N1 C19 C20 123.72(16) .
N1 C19 H19 115.6(11) .
C20 C19 H19 120.7(11) .
C19 C20 C21 120.33(14) .
C19 C20 H20 119.4(12) .
C21 C20 H20 120.2(12) .
C22 C21 C20 115.72(15) .
C22 C21 C21 121.74(17) 2_666
C20 C21 C21 122.53(16) 2_666
C23 C22 C21 120.23(15) .
C23 C22 H22 118.0(11) .
C21 C22 H22 121.7(11) .
N1 C23 C22 123.92(14) .
N1 C23 H23 112.6(11) .
C22 C23 H23 123.5(11) .

loop_
_geom_bond_atom_site_label_1
_geom_bond_atom_site_label_2
_geom_bond_distance
_geom_bond_site_symmetry_2
O1 C3 1.3248(16) .
O1 H1 0.97(2) .
N1 C19 1.328(2) .
N1 C23 1.339(2) .
O2 C3 1.2191(17) .
C3 C4 1.470(2) .
C4 C5 1.4002(19) .
C4 C9 1.4200(19) .
C5 C6 1.374(2) .
C5 H5 0.976(16) .
C6 C7 1.384(2) .
C6 H6 0.957(18) .
C7 C8 1.375(2) .
C7 H7 0.961(17) .
C8 C9 1.403(2) .
C8 H8 0.977(17) .
C9 N10 1.3679(17) .
N10 C11 1.4274(17) .
N10 H10 0.891(19) .
C11 C12 1.387(2) .
C11 C16 1.3962(19) .
C12 C13 1.382(2) .
C12 H12 0.974(17) .
C13 C14 1.379(2) .
C13 H13 0.979(17) .
C14 C15 1.389(2) .
C14 H14 0.985(16) .
C15 C16 1.4048(19) .
C15 C18 1.502(2) .
C16 C17 1.498(2) .
C17 H17B 0.97(2) .
C17 H17A 0.98(2) .
C17 H17C 0.98(2) .
C18 H18C 0.974(18) .
C18 H18B 1.01(2) .
C18 H18A 0.995(18) .
C19 C20 1.370(2) .
C19 H19 0.990(19) .
C20 C21 1.391(2) .
C20 H20 0.929(19) .
C21 C22 1.386(2) .
C21 C21 1.488(3) 2_666
C22 C23 1.365(2) .
C22 H22 1.012(19) .
C23 H23 0.971(18) .
